data_7047568
loop_
_publ_author_name
'Hazari, Arijit Singha'
'Ghosh, Prabir'
'Beyer, Katharina'
'Schwederski, Brigitte'
'Kaim, Wolfgang'
'Lahiri, Goutam Kumar'

_publ_section_title
;
 Effect of positional isomerism on the spectroelectrochemical response of
 3,6-bis(2-pyridyl)-diketopyrrolopyrrolate bridged
 bis(carbonylhydridoruthenium) compounds.
;
_journal_issue 39
_journal_name_full 'Dalton transactions (Cambridge, England : 2003)'
_journal_page_first 14078
_journal_page_last 14084
_journal_paper_doi 10.1039/c8dt02806k
_journal_volume 47
_journal_year 2018
_chemical_formula_moiety 'C90 H70 N4 O4 P4 Ru2'
_chemical_formula_sum 'C90 H70 N4 O4 P4 Ru2'
_chemical_formula_weight 1597.52
_space_group_crystal_system triclinic
_space_group_IT_number 2
_space_group_name_Hall '-P 1'
_space_group_name_H-M_alt 'P -1'
_symmetry_space_group_name_Hall '-P 1'
_symmetry_space_group_name_H-M 'P -1'
_atom_sites_solution_hydrogens mixed
_audit_creation_date 2018-09-12
_audit_creation_method
;
Olex2 1.2
(compiled 2018.05.29 svn.r3508 for OlexSys, GUI svn.r5506)
;
_audit_update_record
;
2018-09-13 deposited with the CCDC.
2018-09-14 downloaded from the CCDC.
;
_cell_angle_alpha 89.742(2)
_cell_angle_beta 71.246(2)
_cell_angle_gamma 72.049(2)
_cell_formula_units_Z 1
_cell_length_a 11.1737(3)
_cell_length_b 12.5673(3)
_cell_length_c 16.7521(4)
_cell_measurement_reflns_used 27378
_cell_measurement_temperature 150(2)
_cell_measurement_theta_max 31.0980
_cell_measurement_theta_min 2.0210
_cell_volume 2107.34(10)
_computing_cell_refinement 'CrystalClear-SM Expert 2.1 b28'
_computing_data_collection 'CrystalClear-SM Expert 2.1 b28 (Rigaku, 2013)'
_computing_data_reduction 'CrystalClear-SM Expert 2.1 b28'
_computing_molecular_graphics ORTEP-3
_computing_publication_material ORTEP-3
_computing_structure_refinement 'ShelXL (Sheldrick, 2015)'
_computing_structure_solution 'SHELXT 2014/4 (Sheldrick, 2014)'
_diffrn_ambient_temperature 150(2)
_diffrn_measured_fraction_theta_full 0.998
_diffrn_measured_fraction_theta_max 0.998
_diffrn_measurement_device 'abstract diffractometer'
_diffrn_measurement_device_type 'dtrek-CrysAlisPro-abstract goniometer imported rigaku-d*trek images'
_diffrn_measurement_method '\w scans'
_diffrn_radiation_type MoK\a
_diffrn_radiation_wavelength 0.71073
_diffrn_reflns_av_R_equivalents 0.0484
_diffrn_reflns_av_unetI/netI 0.0299
_diffrn_reflns_Laue_measured_fraction_full 0.998
_diffrn_reflns_Laue_measured_fraction_max 0.998
_diffrn_reflns_limit_h_max 13
_diffrn_reflns_limit_h_min -13
_diffrn_reflns_limit_k_max 14
_diffrn_reflns_limit_k_min -14
_diffrn_reflns_limit_l_max 19
_diffrn_reflns_limit_l_min -19
_diffrn_reflns_number 40704
_diffrn_reflns_point_group_measured_fraction_full 0.998
_diffrn_reflns_point_group_measured_fraction_max 0.998
_diffrn_reflns_theta_full 24.997
_diffrn_reflns_theta_max 24.997
_diffrn_reflns_theta_min 2.035
_diffrn_source 'fine-focus sealed X-ray tube'
_diffrn_source_type 'Enhance (Mo) X-ray Source'
_exptl_absorpt_coefficient_mu 0.484
_exptl_absorpt_correction_T_max 1.00000
_exptl_absorpt_correction_T_min 0.90230
_exptl_absorpt_correction_type multi-scan
_exptl_absorpt_process_details
;
CrysAlisPro 1.171.38.43 (Rigaku Oxford Diffraction, 2015)
Empirical absorption correction using spherical harmonics,
 implemented in SCALE3 ABSPACK scaling algorithm.
;
_exptl_crystal_colour 'metallic light blue'
_exptl_crystal_density_diffrn 1.259
_exptl_crystal_description block
_exptl_crystal_F_000 818
_exptl_crystal_size_max 0.329
_exptl_crystal_size_mid 0.117
_exptl_crystal_size_min 0.102
_refine_diff_density_max 0.723
_refine_diff_density_min -0.567
_refine_diff_density_rms 0.083
_refine_ls_extinction_method none
_refine_ls_goodness_of_fit_ref 1.061
_refine_ls_hydrogen_treatment mixed
_refine_ls_matrix_type full
_refine_ls_number_parameters 483
_refine_ls_number_reflns 7396
_refine_ls_number_restraints 2
_refine_ls_restrained_S_all 1.061
_refine_ls_R_factor_all 0.0420
_refine_ls_R_factor_gt 0.0380
_refine_ls_shift/su_max 0.001
_refine_ls_shift/su_mean 0.000
_refine_ls_structure_factor_coef Fsqd
_refine_ls_weighting_details 'w=1/[\s^2^(Fo^2^)+(0.0440P)^2^+2.8895P] where P=(Fo^2^+2Fc^2^)/3'
_refine_ls_weighting_scheme calc
_refine_ls_wR_factor_gt 0.0954
_refine_ls_wR_factor_ref 0.0978
_reflns_Friedel_coverage 0.000
_reflns_number_gt 6796
_reflns_number_total 7396
_reflns_threshold_expression 'I > 2\s(I)'
_cod_data_source_file c8dt02806k2.cif
_cod_data_source_block 2
_cod_depositor_comments 'Adding full bibliography for 7047568--7047569.cif.'
_cod_database_code 7047568
_shelx_shelxl_version_number 2017/1
_shelx_space_group_comment
;
The symmetry employed for this shelxl refinement is uniquely defined
by the following loop, which should always be used as a source of
symmetry information in preference to the above space-group names.
They are only intended as comments.
;
_olex2_refinement_description
;
1. Fixed Uiso
 At 1.2 times of:
  All C(H) groups
2. Restrained distances
 C45-O2
 1.16 with sigma of 0.002
 C45A-O2A
 1.16 with sigma of 0.002
3. Uiso/Uaniso restraints and constraints
Uanis(O2A) = Uanis(O2)
Uanis(C45A) = Uanis(C45)
Uiso(H) = Uiso(HA)
4. Others
 Sof(HA)=Sof(O2A)=Sof(C45A)=1-FVAR(1)
 Sof(H)=Sof(O2)=Sof(C45)=FVAR(1)
5.a Aromatic/amide H refined with riding coordinates:
 C5(H5), C6(H6), C7(H7), C8(H8), C10(H10), C11(H11), C12(H12), C13(H13),
 C14(H14), C16(H16), C17(H17), C18(H18), C19(H19), C20(H20), C22(H22), C23(H23),
  C24(H24), C25(H25), C26(H26), C28(H28), C29(H29), C30(H30), C31(H31),
 C32(H32), C34(H34), C35(H35), C36(H36), C37(H37), C38(H38), C40(H40), C41(H41),
  C42(H42), C43(H43), C44(H44)
;
_olex2_submission_special_instructions 'No special instructions were received'

loop_
_space_group_symop_operation_xyz
'x, y, z'
'-x, -y, -z'

loop_
_atom_site_label
_atom_site_type_symbol
_atom_site_fract_x
_atom_site_fract_y
_atom_site_fract_z
_atom_site_U_iso_or_equiv
_atom_site_adp_type
_atom_site_occupancy
_atom_site_site_symmetry_order
_atom_site_calc_flag
_atom_site_refinement_flags_posn
_atom_site_refinement_flags_occupancy
_atom_site_disorder_assembly
_atom_site_disorder_group
Ru1 Ru 0.69710(2) 0.68591(2) 0.22777(2) 0.02258(8) Uani 1 1 d . . . .
H H 0.618(7) 0.775(6) 0.296(4) 0.028(13) Uiso 0.540(3) 1 d . P A 1
HA H 0.573(7) 0.666(6) 0.230(4) 0.028(13) Uiso 0.460(3) 1 d . P A 2
P1 P 0.79761(7) 0.54888(6) 0.30346(4) 0.01992(15) Uani 1 1 d . . . .
P2 P 0.60431(7) 0.81383(6) 0.14257(4) 0.02256(16) Uani 1 1 d . . . .
O1 O 0.73713(18) 0.46543(17) 0.06698(12) 0.0277(4) Uani 1 1 d . . . .
O2 O 0.4539(4) 0.6051(4) 0.2905(3) 0.0461(8) Uani 0.540(3) 1 d D P A 1
O2A O 0.5189(5) 0.8401(4) 0.3895(3) 0.0461(8) Uani 0.460(3) 1 d D P A 2
N1 N 0.8333(2) 0.58286(19) 0.11340(14) 0.0224(5) Uani 1 1 d . . . .
N2 N 0.8672(2) 0.74693(19) 0.19569(14) 0.0248(5) Uani 1 1 d . . . .
C1 C 0.8330(3) 0.4992(2) 0.05774(16) 0.0238(6) Uani 1 1 d . . . .
C2 C 1.0361(3) 0.5326(2) 0.00856(17) 0.0231(6) Uani 1 1 d . . . .
C3 C 0.9539(3) 0.6025(2) 0.08242(16) 0.0230(6) Uani 1 1 d . . . .
C4 C 0.9725(3) 0.6914(2) 0.12618(17) 0.0239(6) Uani 1 1 d . . . .
C5 C 1.0891(3) 0.7197(2) 0.09887(18) 0.0273(6) Uani 1 1 d . . . .
H5 H 1.159649 0.680435 0.051037 0.033 Uiso 1 1 calc R . . .
C6 C 1.0986(3) 0.8064(3) 0.1435(2) 0.0330(7) Uani 1 1 d . . . .
H6 H 1.175949 0.826229 0.126488 0.040 Uiso 1 1 calc R . . .
C7 C 0.9913(3) 0.8640(3) 0.2142(2) 0.0354(7) Uani 1 1 d . . . .
H7 H 0.995389 0.923275 0.245189 0.043 Uiso 1 1 calc R . . .
C8 C 0.8782(3) 0.8316(2) 0.23790(19) 0.0311(7) Uani 1 1 d . . . .
H8 H 0.806439 0.870459 0.285334 0.037 Uiso 1 1 calc R . . .
C9 C 0.9778(3) 0.5228(2) 0.27209(17) 0.0230(6) Uani 1 1 d . . . .
C10 C 1.0669(3) 0.4355(3) 0.21065(19) 0.0314(7) Uani 1 1 d . . . .
H10 H 1.035293 0.385672 0.189271 0.038 Uiso 1 1 calc R . . .
C11 C 1.2024(3) 0.4218(3) 0.1808(2) 0.0376(7) Uani 1 1 d . . . .
H11 H 1.260844 0.362821 0.139876 0.045 Uiso 1 1 calc R . . .
C12 C 1.2503(3) 0.4946(3) 0.2113(2) 0.0370(8) Uani 1 1 d . . . .
H12 H 1.341292 0.484650 0.191607 0.044 Uiso 1 1 calc R . . .
C13 C 1.1636(3) 0.5830(3) 0.27144(19) 0.0334(7) Uani 1 1 d . . . .
H13 H 1.196242 0.632891 0.291834 0.040 Uiso 1 1 calc R . . .
C14 C 1.0280(3) 0.5976(2) 0.30144(18) 0.0270(6) Uani 1 1 d . . . .
H14 H 0.969980 0.657805 0.341482 0.032 Uiso 1 1 calc R . . .
C15 C 0.7359(3) 0.5737(2) 0.41962(17) 0.0236(6) Uani 1 1 d . . . .
C16 C 0.8176(3) 0.5558(3) 0.46926(18) 0.0320(7) Uani 1 1 d . . . .
H16 H 0.909949 0.532535 0.443578 0.038 Uiso 1 1 calc R . . .
C17 C 0.7616(3) 0.5726(3) 0.5571(2) 0.0406(8) Uani 1 1 d . . . .
H17 H 0.817087 0.561850 0.589679 0.049 Uiso 1 1 calc R . . .
C18 C 0.6262(3) 0.6046(3) 0.59644(19) 0.0392(8) Uani 1 1 d . . . .
H18 H 0.589688 0.615093 0.655284 0.047 Uiso 1 1 calc R . . .
C19 C 0.5443(3) 0.6213(3) 0.5478(2) 0.0411(8) Uani 1 1 d . . . .
H19 H 0.452122 0.642659 0.574036 0.049 Uiso 1 1 calc R . . .
C20 C 0.5988(3) 0.6063(3) 0.45989(19) 0.0356(7) Uani 1 1 d . . . .
H20 H 0.542714 0.618314 0.427707 0.043 Uiso 1 1 calc R . . .
C21 C 0.7903(3) 0.4060(2) 0.28980(18) 0.0267(6) Uani 1 1 d . . . .
C22 C 0.8526(3) 0.3211(3) 0.3307(3) 0.0441(8) Uani 1 1 d . . . .
H22 H 0.898541 0.336729 0.364202 0.053 Uiso 1 1 calc R . . .
C23 C 0.8467(4) 0.2135(3) 0.3221(3) 0.0565(11) Uani 1 1 d . . . .
H23 H 0.889136 0.157428 0.349567 0.068 Uiso 1 1 calc R . . .
C24 C 0.7791(4) 0.1889(3) 0.2734(3) 0.0498(9) Uani 1 1 d . . . .
H24 H 0.774698 0.116652 0.268249 0.060 Uiso 1 1 calc R . . .
C25 C 0.7177(4) 0.2718(3) 0.2322(2) 0.0434(8) Uani 1 1 d . . . .
H25 H 0.672253 0.255296 0.198693 0.052 Uiso 1 1 calc R . . .
C26 C 0.7231(3) 0.3803(3) 0.24038(18) 0.0333(7) Uani 1 1 d . . . .
H26 H 0.681094 0.435902 0.212354 0.040 Uiso 1 1 calc R . . .
C27 C 0.4759(3) 0.9468(2) 0.19684(18) 0.0306(7) Uani 1 1 d . . . .
C28 C 0.4955(4) 1.0034(3) 0.2598(2) 0.0594(12) Uani 1 1 d . . . .
H28 H 0.570886 0.971440 0.275103 0.071 Uiso 1 1 calc R . . .
C29 C 0.4056(5) 1.1065(4) 0.3006(3) 0.0663(13) Uani 1 1 d . . . .
H29 H 0.421978 1.144125 0.341535 0.080 Uiso 1 1 calc R . . .
C30 C 0.2921(4) 1.1527(3) 0.2802(2) 0.0514(10) Uani 1 1 d . . . .
H30 H 0.229996 1.220874 0.308353 0.062 Uiso 1 1 calc R . . .
C31 C 0.2708(3) 1.0983(3) 0.2184(2) 0.0435(8) Uani 1 1 d . . . .
H31 H 0.194208 1.130239 0.204331 0.052 Uiso 1 1 calc R . . .
C32 C 0.3616(3) 0.9959(3) 0.17613(19) 0.0327(7) Uani 1 1 d . . . .
H32 H 0.345881 0.960197 0.133870 0.039 Uiso 1 1 calc R . . .
C33 C 0.5326(3) 0.7639(2) 0.07201(17) 0.0234(6) Uani 1 1 d . . . .
C34 C 0.4832(3) 0.6747(3) 0.08992(19) 0.0295(6) Uani 1 1 d . . . .
H34 H 0.485951 0.639391 0.138531 0.035 Uiso 1 1 calc R . . .
C35 C 0.4297(3) 0.6378(3) 0.0356(2) 0.0342(7) Uani 1 1 d . . . .
H35 H 0.394729 0.579236 0.048906 0.041 Uiso 1 1 calc R . . .
C36 C 0.4278(3) 0.6869(3) -0.0378(2) 0.0322(7) Uani 1 1 d . . . .
H36 H 0.394077 0.660324 -0.074717 0.039 Uiso 1 1 calc R . . .
C37 C 0.4766(3) 0.7761(3) -0.05611(18) 0.0285(6) Uani 1 1 d . . . .
H37 H 0.475111 0.809944 -0.105428 0.034 Uiso 1 1 calc R . . .
C38 C 0.5275(3) 0.8153(2) -0.00160(18) 0.0250(6) Uani 1 1 d . . . .
H38 H 0.558516 0.876208 -0.013941 0.030 Uiso 1 1 calc R . . .
C39 C 0.7299(3) 0.8616(2) 0.06410(17) 0.0236(6) Uani 1 1 d . . . .
C40 C 0.7416(3) 0.9677(3) 0.0733(2) 0.0333(7) Uani 1 1 d . . . .
H40 H 0.685192 1.017021 0.121231 0.040 Uiso 1 1 calc R . . .
C41 C 0.8361(3) 1.0003(3) 0.0120(2) 0.0405(8) Uani 1 1 d . . . .
H41 H 0.840581 1.072415 0.017888 0.049 Uiso 1 1 calc R . . .
C42 C 0.9235(3) 0.9273(3) -0.0577(2) 0.0381(8) Uani 1 1 d . . . .
H42 H 0.987414 0.949525 -0.098597 0.046 Uiso 1 1 calc R . . .
C43 C 0.9162(3) 0.8203(3) -0.06676(19) 0.0300(6) Uani 1 1 d . . . .
H43 H 0.976885 0.769954 -0.113162 0.036 Uiso 1 1 calc R . . .
C44 C 0.8195(3) 0.7880(2) -0.00735(17) 0.0250(6) Uani 1 1 d . . . .
H44 H 0.813628 0.716674 -0.014809 0.030 Uiso 1 1 calc R . . .
C45 C 0.5481(4) 0.6322(5) 0.2627(3) 0.0277(10) Uani 0.540(3) 1 d D P A 1
C45A C 0.5897(7) 0.7834(5) 0.3274(3) 0.0277(10) Uani 0.460(3) 1 d D P A 2

loop_
_atom_site_aniso_label
_atom_site_aniso_U_11
_atom_site_aniso_U_22
_atom_site_aniso_U_33
_atom_site_aniso_U_23
_atom_site_aniso_U_13
_atom_site_aniso_U_12
Ru1 0.01584(12) 0.02830(14) 0.01698(13) 0.00420(9) -0.00355(9) -0.00013(9)
P1 0.0177(3) 0.0212(4) 0.0182(3) 0.0033(3) -0.0052(3) -0.0035(3)
P2 0.0198(4) 0.0231(4) 0.0211(4) 0.0027(3) -0.0079(3) -0.0009(3)
O1 0.0184(10) 0.0385(12) 0.0245(10) 0.0031(8) -0.0048(8) -0.0093(9)
O2 0.044(2) 0.049(2) 0.0348(18) 0.0088(15) -0.0049(15) -0.0100(16)
O2A 0.044(2) 0.049(2) 0.0348(18) 0.0088(15) -0.0049(15) -0.0100(16)
N1 0.0158(11) 0.0291(13) 0.0190(11) 0.0055(9) -0.0044(9) -0.0041(9)
N2 0.0229(12) 0.0265(13) 0.0201(11) 0.0058(10) -0.0081(10) -0.0003(10)
C1 0.0193(14) 0.0298(15) 0.0190(13) 0.0074(11) -0.0072(11) -0.0028(12)
C2 0.0187(13) 0.0300(15) 0.0190(13) 0.0073(11) -0.0059(11) -0.0064(11)
C3 0.0176(13) 0.0292(15) 0.0199(13) 0.0105(11) -0.0067(11) -0.0042(11)
C4 0.0200(14) 0.0289(15) 0.0192(13) 0.0080(11) -0.0078(11) -0.0018(11)
C5 0.0237(15) 0.0310(16) 0.0230(14) 0.0056(12) -0.0071(12) -0.0041(12)
C6 0.0292(16) 0.0341(17) 0.0367(17) 0.0079(13) -0.0120(13) -0.0109(13)
C7 0.0400(18) 0.0249(16) 0.0375(17) 0.0006(13) -0.0124(14) -0.0056(13)
C8 0.0271(16) 0.0270(16) 0.0276(15) 0.0033(12) -0.0057(12) 0.0032(12)
C9 0.0206(14) 0.0276(15) 0.0202(13) 0.0090(11) -0.0084(11) -0.0056(11)
C10 0.0258(15) 0.0315(16) 0.0313(16) -0.0021(13) -0.0067(13) -0.0043(13)
C11 0.0216(15) 0.0403(18) 0.0371(18) 0.0032(14) -0.0029(13) 0.0016(13)
C12 0.0197(15) 0.053(2) 0.0365(17) 0.0200(15) -0.0102(13) -0.0088(14)
C13 0.0329(17) 0.0462(19) 0.0317(16) 0.0162(14) -0.0188(14) -0.0190(15)
C14 0.0283(15) 0.0306(16) 0.0236(14) 0.0066(12) -0.0114(12) -0.0089(12)
C15 0.0267(15) 0.0227(14) 0.0187(13) 0.0050(11) -0.0054(11) -0.0065(12)
C16 0.0267(15) 0.0407(18) 0.0240(15) 0.0081(13) -0.0081(12) -0.0052(13)
C17 0.0397(19) 0.057(2) 0.0261(16) 0.0098(15) -0.0150(14) -0.0126(16)
C18 0.0437(19) 0.047(2) 0.0203(15) 0.0060(13) -0.0058(14) -0.0105(16)
C19 0.0286(17) 0.055(2) 0.0266(16) 0.0034(15) 0.0026(13) -0.0084(15)
C20 0.0288(16) 0.049(2) 0.0259(16) 0.0072(14) -0.0080(13) -0.0100(14)
C21 0.0238(14) 0.0242(15) 0.0266(15) 0.0008(11) -0.0014(12) -0.0079(12)
C22 0.0370(19) 0.0303(18) 0.069(2) 0.0115(16) -0.0271(18) -0.0075(15)
C23 0.049(2) 0.0285(19) 0.095(3) 0.0176(19) -0.031(2) -0.0104(17)
C24 0.051(2) 0.0286(18) 0.063(2) -0.0026(17) -0.0045(19) -0.0185(16)
C25 0.057(2) 0.045(2) 0.0315(17) -0.0014(15) -0.0044(16) -0.0316(18)
C26 0.0396(18) 0.0369(17) 0.0228(15) 0.0040(13) -0.0050(13) -0.0176(14)
C27 0.0312(16) 0.0272(15) 0.0236(15) -0.0002(12) -0.0082(12) 0.0028(13)
C28 0.058(2) 0.054(2) 0.050(2) -0.0193(18) -0.035(2) 0.0225(19)
C29 0.076(3) 0.052(2) 0.051(2) -0.0237(19) -0.036(2) 0.022(2)
C30 0.053(2) 0.038(2) 0.0357(19) -0.0061(15) -0.0102(17) 0.0178(17)
C31 0.0356(18) 0.0393(19) 0.0404(19) 0.0061(15) -0.0136(15) 0.0094(15)
C32 0.0282(16) 0.0337(17) 0.0292(16) 0.0052(13) -0.0091(13) -0.0008(13)
C33 0.0177(13) 0.0239(14) 0.0250(14) 0.0027(11) -0.0075(11) -0.0012(11)
C34 0.0206(14) 0.0323(16) 0.0339(16) 0.0106(13) -0.0097(12) -0.0059(12)
C35 0.0217(15) 0.0331(17) 0.0486(19) 0.0052(14) -0.0112(14) -0.0106(13)
C36 0.0202(14) 0.0365(17) 0.0393(17) -0.0028(14) -0.0127(13) -0.0055(13)
C37 0.0216(14) 0.0343(16) 0.0275(15) 0.0039(12) -0.0112(12) -0.0030(12)
C38 0.0197(14) 0.0244(14) 0.0294(15) 0.0049(11) -0.0089(12) -0.0046(11)
C39 0.0208(14) 0.0240(14) 0.0279(14) 0.0065(11) -0.0140(12) -0.0039(11)
C40 0.0352(17) 0.0259(16) 0.0417(18) 0.0028(13) -0.0198(14) -0.0069(13)
C41 0.0428(19) 0.0309(17) 0.059(2) 0.0124(16) -0.0248(17) -0.0189(15)
C42 0.0360(18) 0.0405(19) 0.048(2) 0.0183(16) -0.0195(16) -0.0213(15)
C43 0.0259(15) 0.0362(17) 0.0310(16) 0.0099(13) -0.0132(13) -0.0106(13)
C44 0.0238(14) 0.0263(15) 0.0280(15) 0.0076(12) -0.0132(12) -0.0075(12)
C45 0.028(2) 0.027(2) 0.020(2) 0.0079(18) -0.0031(18) -0.0029(18)
C45A 0.028(2) 0.027(2) 0.020(2) 0.0079(18) -0.0031(18) -0.0029(18)

loop_
_atom_type_symbol
_atom_type_description
_atom_type_scat_dispersion_real
_atom_type_scat_dispersion_imag
_atom_type_scat_source
C C 0.0033 0.0016 'International Tables Vol C Tables 4.2.6.8 and 6.1.1.4'
H H 0.0000 0.0000 'International Tables Vol C Tables 4.2.6.8 and 6.1.1.4'
N N 0.0061 0.0033 'International Tables Vol C Tables 4.2.6.8 and 6.1.1.4'
O O 0.0106 0.0060 'International Tables Vol C Tables 4.2.6.8 and 6.1.1.4'
P P 0.1023 0.0942 'International Tables Vol C Tables 4.2.6.8 and 6.1.1.4'
Ru Ru -1.2594 0.8363 'International Tables Vol C Tables 4.2.6.8 and 6.1.1.4'

loop_
_geom_angle_atom_site_label_1
_geom_angle_atom_site_label_2
_geom_angle_atom_site_label_3
_geom_angle
_geom_angle_site_symmetry_1
_geom_angle_site_symmetry_3
P1 Ru1 H 100(3) . .
P1 Ru1 HA 107(3) . .
P1 Ru1 P2 175.73(2) . .
P2 Ru1 H 85(3) . .
P2 Ru1 HA 73(3) . .
N1 Ru1 H 167(3) . .
N1 Ru1 HA 100(3) . .
N1 Ru1 P1 87.84(6) . .
N1 Ru1 P2 88.00(6) . .
N1 Ru1 N2 76.45(9) . .
N2 Ru1 H 92(3) . .
N2 Ru1 HA 163(3) . .
N2 Ru1 P1 90.24(6) . .
N2 Ru1 P2 89.73(6) . .
C45 Ru1 H 86(3) . .
C45 Ru1 P1 87.35(17) . .
C45 Ru1 P2 92.85(17) . .
C45 Ru1 N1 105.88(18) . .
C45 Ru1 N2 176.58(17) . .
C45A Ru1 HA 85(3) . .
C45A Ru1 P1 92.2(2) . .
C45A Ru1 P2 92.0(2) . .
C45A Ru1 N1 174.5(2) . .
C45A Ru1 N2 98.0(2) . .
C9 P1 Ru1 111.95(9) . .
C9 P1 C15 105.14(12) . .
C9 P1 C21 101.83(13) . .
C15 P1 Ru1 118.15(9) . .
C15 P1 C21 100.07(13) . .
C21 P1 Ru1 117.62(10) . .
C27 P2 Ru1 117.13(10) . .
C27 P2 C39 102.65(14) . .
C33 P2 Ru1 118.51(9) . .
C33 P2 C27 103.89(13) . .
C33 P2 C39 99.57(12) . .
C39 P2 Ru1 112.57(9) . .
C1 N1 Ru1 137.03(18) . .
C3 N1 Ru1 114.38(18) . .
C3 N1 C1 108.6(2) . .
C4 N2 Ru1 115.65(19) . .
C8 N2 Ru1 126.55(19) . .
C8 N2 C4 117.8(2) . .
O1 C1 N1 124.1(2) . .
O1 C1 C2 130.5(3) . 2_765
N1 C1 C2 105.4(2) . 2_765
C2 C2 C1 108.4(3) 2_765 2_765
C3 C2 C1 144.8(3) . 2_765
C3 C2 C2 106.8(3) . 2_765
N1 C3 C2 110.8(2) . .
N1 C3 C4 118.1(2) . .
C2 C3 C4 131.0(3) . .
N2 C4 C3 115.3(2) . .
N2 C4 C5 122.1(3) . .
C5 C4 C3 122.6(2) . .
C4 C5 H5 120.4 . .
C6 C5 C4 119.1(3) . .
C6 C5 H5 120.4 . .
C5 C6 H6 120.4 . .
C5 C6 C7 119.2(3) . .
C7 C6 H6 120.4 . .
C6 C7 H7 120.6 . .
C8 C7 C6 118.7(3) . .
C8 C7 H7 120.6 . .
N2 C8 C7 123.0(3) . .
N2 C8 H8 118.5 . .
C7 C8 H8 118.5 . .
C10 C9 P1 120.5(2) . .
C10 C9 C14 118.2(3) . .
C14 C9 P1 120.8(2) . .
C9 C10 H10 119.6 . .
C11 C10 C9 120.8(3) . .
C11 C10 H10 119.6 . .
C10 C11 H11 119.9 . .
C12 C11 C10 120.3(3) . .
C12 C11 H11 119.9 . .
C11 C12 H12 120.0 . .
C11 C12 C13 120.0(3) . .
C13 C12 H12 120.0 . .
C12 C13 H13 120.0 . .
C12 C13 C14 120.1(3) . .
C14 C13 H13 120.0 . .
C9 C14 H14 119.7 . .
C13 C14 C9 120.6(3) . .
C13 C14 H14 119.7 . .
C16 C15 P1 124.3(2) . .
C20 C15 P1 117.1(2) . .
C20 C15 C16 118.5(3) . .
C15 C16 H16 119.9 . .
C17 C16 C15 120.2(3) . .
C17 C16 H16 119.9 . .
C16 C17 H17 119.5 . .
C18 C17 C16 121.0(3) . .
C18 C17 H17 119.5 . .
C17 C18 H18 120.4 . .
C17 C18 C19 119.3(3) . .
C19 C18 H18 120.4 . .
C18 C19 H19 119.8 . .
C18 C19 C20 120.3(3) . .
C20 C19 H19 119.8 . .
C15 C20 C19 120.7(3) . .
C15 C20 H20 119.6 . .
C19 C20 H20 119.6 . .
C22 C21 P1 119.8(2) . .
C26 C21 P1 121.8(2) . .
C26 C21 C22 118.5(3) . .
C21 C22 H22 119.7 . .
C23 C22 C21 120.6(3) . .
C23 C22 H22 119.7 . .
C22 C23 H23 119.7 . .
C24 C23 C22 120.6(4) . .
C24 C23 H23 119.7 . .
C23 C24 H24 120.3 . .
C23 C24 C25 119.5(3) . .
C25 C24 H24 120.3 . .
C24 C25 H25 119.8 . .
C24 C25 C26 120.4(3) . .
C26 C25 H25 119.8 . .
C21 C26 C25 120.5(3) . .
C21 C26 H26 119.8 . .
C25 C26 H26 119.8 . .
C28 C27 P2 118.6(2) . .
C28 C27 C32 117.9(3) . .
C32 C27 P2 123.4(2) . .
C27 C28 H28 119.2 . .
C29 C28 C27 121.6(3) . .
C29 C28 H28 119.2 . .
C28 C29 H29 120.2 . .
C30 C29 C28 119.6(4) . .
C30 C29 H29 120.2 . .
C29 C30 H30 120.1 . .
C31 C30 C29 119.8(3) . .
C31 C30 H30 120.1 . .
C30 C31 H31 119.5 . .
C30 C31 C32 121.0(3) . .
C32 C31 H31 119.5 . .
C27 C32 H32 119.9 . .
C31 C32 C27 120.1(3) . .
C31 C32 H32 119.9 . .
C34 C33 P2 121.1(2) . .
C34 C33 C38 118.7(3) . .
C38 C33 P2 120.2(2) . .
C33 C34 H34 119.9 . .
C35 C34 C33 120.2(3) . .
C35 C34 H34 119.9 . .
C34 C35 H35 119.6 . .
C36 C35 C34 120.9(3) . .
C36 C35 H35 119.6 . .
C35 C36 H36 120.3 . .
C35 C36 C37 119.3(3) . .
C37 C36 H36 120.3 . .
C36 C37 H37 119.8 . .
C38 C37 C36 120.5(3) . .
C38 C37 H37 119.8 . .
C33 C38 H38 119.8 . .
C37 C38 C33 120.4(3) . .
C37 C38 H38 119.8 . .
C40 C39 P2 122.8(2) . .
C40 C39 C44 118.2(3) . .
C44 C39 P2 119.0(2) . .
C39 C40 H40 119.7 . .
C41 C40 C39 120.7(3) . .
C41 C40 H40 119.7 . .
C40 C41 H41 119.7 . .
C42 C41 C40 120.5(3) . .
C42 C41 H41 119.7 . .
C41 C42 H42 120.1 . .
C41 C42 C43 119.7(3) . .
C43 C42 H42 120.1 . .
C42 C43 H43 119.9 . .
C44 C43 C42 120.3(3) . .
C44 C43 H43 119.9 . .
C39 C44 H44 119.7 . .
C43 C44 C39 120.6(3) . .
C43 C44 H44 119.7 . .
O2 C45 Ru1 174.1(5) . .
O2A C45A Ru1 176.3(7) . .

loop_
_geom_bond_atom_site_label_1
_geom_bond_atom_site_label_2
_geom_bond_distance
_geom_bond_site_symmetry_2
Ru1 H 1.45(6) .
Ru1 HA 1.48(7) .
Ru1 P1 2.3534(7) .
Ru1 P2 2.3664(7) .
Ru1 N1 2.144(2) .
Ru1 N2 2.174(2) .
Ru1 C45 1.905(4) .
Ru1 C45A 1.885(5) .
P1 C9 1.831(3) .
P1 C15 1.836(3) .
P1 C21 1.841(3) .
P2 C27 1.837(3) .
P2 C33 1.833(3) .
P2 C39 1.839(3) .
O1 C1 1.235(3) .
O2 C45 1.161(2) .
O2A C45A 1.160(2) .
N1 C1 1.410(4) .
N1 C3 1.378(3) .
N2 C4 1.359(4) .
N2 C8 1.338(4) .
C1 C2 1.460(4) 2_765
C2 C2 1.401(6) 2_765
C2 C3 1.388(4) .
C3 C4 1.441(4) .
C4 C5 1.391(4) .
C5 H5 0.9300 .
C5 C6 1.374(4) .
C6 H6 0.9300 .
C6 C7 1.387(4) .
C7 H7 0.9300 .
C7 C8 1.384(5) .
C8 H8 0.9300 .
C9 C10 1.390(4) .
C9 C14 1.395(4) .
C10 H10 0.9300 .
C10 C11 1.387(4) .
C11 H11 0.9300 .
C11 C12 1.367(5) .
C12 H12 0.9300 .
C12 C13 1.380(5) .
C13 H13 0.9300 .
C13 C14 1.386(4) .
C14 H14 0.9300 .
C15 C16 1.391(4) .
C15 C20 1.385(4) .
C16 H16 0.9300 .
C16 C17 1.390(4) .
C17 H17 0.9300 .
C17 C18 1.369(5) .
C18 H18 0.9300 .
C18 C19 1.380(5) .
C19 H19 0.9300 .
C19 C20 1.390(4) .
C20 H20 0.9300 .
C21 C22 1.391(4) .
C21 C26 1.381(4) .
C22 H22 0.9300 .
C22 C23 1.384(5) .
C23 H23 0.9300 .
C23 C24 1.369(6) .
C24 H24 0.9300 .
C24 C25 1.374(5) .
C25 H25 0.9300 .
C25 C26 1.394(5) .
C26 H26 0.9300 .
C27 C28 1.386(5) .
C27 C32 1.389(4) .
C28 H28 0.9300 .
C28 C29 1.385(5) .
C29 H29 0.9300 .
C29 C30 1.373(5) .
C30 H30 0.9300 .
C30 C31 1.365(5) .
C31 H31 0.9300 .
C31 C32 1.388(4) .
C32 H32 0.9300 .
C33 C34 1.387(4) .
C33 C38 1.399(4) .
C34 H34 0.9300 .
C34 C35 1.387(4) .
C35 H35 0.9300 .
C35 C36 1.376(4) .
C36 H36 0.9300 .
C36 C37 1.384(4) .
C37 H37 0.9300 .
C37 C38 1.382(4) .
C38 H38 0.9300 .
C39 C40 1.394(4) .
C39 C44 1.400(4) .
C40 H40 0.9300 .
C40 C41 1.380(5) .
C41 H41 0.9300 .
C41 C42 1.372(5) .
C42 H42 0.9300 .
C42 C43 1.384(4) .
C43 H43 0.9300 .
C43 C44 1.378(4) .
C44 H44 0.9300 .

loop_
_geom_torsion_atom_site_label_1
_geom_torsion_atom_site_label_2
_geom_torsion_atom_site_label_3
_geom_torsion_atom_site_label_4
_geom_torsion
_geom_torsion_site_symmetry_1
_geom_torsion_site_symmetry_4
Ru1 P1 C9 C10 -94.6(2) . .
Ru1 P1 C9 C14 77.6(2) . .
Ru1 P1 C15 C16 -135.4(2) . .
Ru1 P1 C15 C20 48.3(3) . .
Ru1 P1 C21 C22 177.6(2) . .
Ru1 P1 C21 C26 -3.1(3) . .
Ru1 P2 C27 C28 43.0(3) . .
Ru1 P2 C27 C32 -139.3(2) . .
Ru1 P2 C33 C34 26.0(3) . .
Ru1 P2 C33 C38 -153.62(19) . .
Ru1 P2 C39 C40 -104.1(2) . .
Ru1 P2 C39 C44 74.7(2) . .
Ru1 N1 C1 O1 0.3(4) . .
Ru1 N1 C1 C2 179.45(19) . 2_765
Ru1 N1 C3 C2 179.98(17) . .
Ru1 N1 C3 C4 -3.1(3) . .
Ru1 N2 C4 C3 2.0(3) . .
Ru1 N2 C4 C5 -178.9(2) . .
Ru1 N2 C8 C7 178.7(2) . .
P1 C9 C10 C11 173.9(2) . .
P1 C9 C14 C13 -174.0(2) . .
P1 C15 C16 C17 -177.4(3) . .
P1 C15 C20 C19 176.8(3) . .
P1 C21 C22 C23 179.2(3) . .
P1 C21 C26 C25 -179.1(2) . .
P2 C27 C28 C29 177.1(4) . .
P2 C27 C32 C31 -178.1(3) . .
P2 C33 C34 C35 -179.8(2) . .
P2 C33 C38 C37 178.3(2) . .
P2 C39 C40 C41 -179.0(2) . .
P2 C39 C44 C43 -179.0(2) . .
N1 C3 C4 N2 0.8(3) . .
N1 C3 C4 C5 -178.4(2) . .
N2 C4 C5 C6 0.1(4) . .
C1 N1 C3 C2 -1.4(3) . .
C1 N1 C3 C4 175.5(2) . .
C1 C2 C3 N1 -179.2(4) 2_765 .
C1 C2 C3 C4 4.5(6) 2_765 .
C2 C2 C3 N1 0.9(4) 2_765 .
C2 C2 C3 C4 -175.5(3) 2_765 .
C2 C3 C4 N2 176.9(3) . .
C2 C3 C4 C5 -2.3(4) . .
C3 N1 C1 O1 -177.9(2) . .
C3 N1 C1 C2 1.3(3) . 2_765
C3 C4 C5 C6 179.2(3) . .
C4 N2 C8 C7 -0.4(4) . .
C4 C5 C6 C7 -0.5(4) . .
C5 C6 C7 C8 0.4(4) . .
C6 C7 C8 N2 0.1(5) . .
C8 N2 C4 C3 -178.9(2) . .
C8 N2 C4 C5 0.3(4) . .
C9 P1 C15 C16 -9.7(3) . .
C9 P1 C15 C20 174.1(2) . .
C9 P1 C21 C22 54.9(3) . .
C9 P1 C21 C26 -125.8(2) . .
C9 C10 C11 C12 -0.3(5) . .
C10 C9 C14 C13 -1.6(4) . .
C10 C11 C12 C13 -0.7(5) . .
C11 C12 C13 C14 0.5(5) . .
C12 C13 C14 C9 0.7(4) . .
C14 C9 C10 C11 1.4(4) . .
C15 P1 C9 C10 135.9(2) . .
C15 P1 C9 C14 -51.9(2) . .
C15 P1 C21 C22 -53.0(3) . .
C15 P1 C21 C26 126.2(2) . .
C15 C16 C17 C18 1.3(5) . .
C16 C15 C20 C19 0.3(5) . .
C16 C17 C18 C19 -0.5(5) . .
C17 C18 C19 C20 -0.4(5) . .
C18 C19 C20 C15 0.5(5) . .
C20 C15 C16 C17 -1.2(5) . .
C21 P1 C9 C10 31.9(3) . .
C21 P1 C9 C14 -155.9(2) . .
C21 P1 C15 C16 95.6(3) . .
C21 P1 C15 C20 -80.6(3) . .
C21 C22 C23 C24 -0.3(6) . .
C22 C21 C26 C25 0.2(5) . .
C22 C23 C24 C25 0.6(6) . .
C23 C24 C25 C26 -0.5(5) . .
C24 C25 C26 C21 0.1(5) . .
C26 C21 C22 C23 -0.1(5) . .
C27 P2 C33 C34 -106.0(2) . .
C27 P2 C33 C38 74.4(2) . .
C27 P2 C39 C40 22.8(3) . .
C27 P2 C39 C44 -158.4(2) . .
C27 C28 C29 C30 1.9(8) . .
C28 C27 C32 C31 -0.4(5) . .
C28 C29 C30 C31 -1.8(7) . .
C29 C30 C31 C32 0.6(6) . .
C30 C31 C32 C27 0.5(5) . .
C32 C27 C28 C29 -0.8(6) . .
C33 P2 C27 C28 175.7(3) . .
C33 P2 C27 C32 -6.5(3) . .
C33 P2 C39 C40 129.5(2) . .
C33 P2 C39 C44 -51.7(2) . .
C33 C34 C35 C36 1.7(4) . .
C34 C33 C38 C37 -1.3(4) . .
C34 C35 C36 C37 -1.8(4) . .
C35 C36 C37 C38 0.4(4) . .
C36 C37 C38 C33 1.2(4) . .
C38 C33 C34 C35 -0.1(4) . .
C39 P2 C27 C28 -80.9(3) . .
C39 P2 C27 C32 96.8(3) . .
C39 P2 C33 C34 148.3(2) . .
C39 P2 C33 C38 -31.3(2) . .
C39 C40 C41 C42 -2.4(5) . .
C40 C39 C44 C43 -0.1(4) . .
C40 C41 C42 C43 0.5(5) . .
C41 C42 C43 C44 1.7(5) . .
C42 C43 C44 C39 -1.9(4) . .
C44 C39 C40 C41 2.2(4) . .
